data_7717098
loop_
_publ_author_name
'Ward, Daniel J.'
'Marseglia, Margot'
'Saccomando, Daniel J.'
'Walker, Gary'
'Mansell, Stephen M.'

_publ_section_title
;
 Manganese 2-phosphinophosphinine precatalysts for methanol/ethanol
 upgrading to isobutanol.
;
_journal_issue 40
_journal_name_full 'Dalton transactions (Cambridge, England : 2003)'
_journal_page_first 16598
_journal_page_last 16609
_journal_paper_doi 10.1039/d4dt02142h
_journal_volume 53
_journal_year 2024
_chemical_formula_moiety '2(C24 H24 Br Mn O3 P2 Si), C7 H8, C3 H7'
_chemical_formula_sum 'C58 H63 Br2 Mn2 O6 P4 Si2'
_chemical_formula_weight 1305.84
_space_group_crystal_system monoclinic
_space_group_IT_number 15
_space_group_name_Hall '-C 2yc'
_space_group_name_H-M_alt 'C 1 2/c 1'
_atom_sites_solution_hydrogens geom
_atom_sites_solution_primary dual
_audit_creation_date 2024-03-14
_audit_creation_method
;
Olex2 1.2
(compiled 2018.05.29 svn.r3508 for OlexSys, GUI svn.r5506)
;
_audit_update_record
;
2024-08-20 deposited with the CCDC.	2024-09-25 downloaded from the CCDC.
;
_cell_angle_alpha 90
_cell_angle_beta 111.7600(10)
_cell_angle_gamma 90
_cell_formula_units_Z 8
_cell_length_a 46.5632(9)
_cell_length_b 14.5689(3)
_cell_length_c 19.2839(3)
_cell_measurement_reflns_used 9947
_cell_measurement_temperature 111(2)
_cell_measurement_theta_max 69.86
_cell_measurement_theta_min 3.20
_cell_volume 12149.6(4)
_computing_cell_refinement 'SAINT V8.40B (?, 2016)'
_computing_data_collection 'SAINT V8.40B (?, 2016)'
_computing_data_reduction 'SAINT V8.40B (?, 2016)'
_computing_molecular_graphics 'Olex2 (Dolomanov et al., 2009)'
_computing_publication_material 'Olex2 (Dolomanov et al., 2009)'
_computing_structure_refinement 'ShelXL (Sheldrick, 2015)'
_computing_structure_solution 'ShelXT (Sheldrick, 2015)'
_diffrn_ambient_temperature 111.0
_diffrn_measured_fraction_theta_full 1.000
_diffrn_measured_fraction_theta_max 0.999
_diffrn_measurement_device_type 'Bruker APEX-II CCD'
_diffrn_measurement_method '\f and \w scans'
_diffrn_radiation_type CuK\a
_diffrn_radiation_wavelength 1.54178
_diffrn_reflns_av_R_equivalents 0.0861
_diffrn_reflns_av_unetI/netI 0.0402
_diffrn_reflns_Laue_measured_fraction_full 1.000
_diffrn_reflns_Laue_measured_fraction_max 0.999
_diffrn_reflns_limit_h_max 50
_diffrn_reflns_limit_h_min -56
_diffrn_reflns_limit_k_max 17
_diffrn_reflns_limit_k_min -17
_diffrn_reflns_limit_l_max 23
_diffrn_reflns_limit_l_min -23
_diffrn_reflns_number 104426
_diffrn_reflns_point_group_measured_fraction_full 1.000
_diffrn_reflns_point_group_measured_fraction_max 0.999
_diffrn_reflns_theta_full 67.679
_diffrn_reflns_theta_max 70.065
_diffrn_reflns_theta_min 3.201
_diffrn_standards_number 0
_exptl_absorpt_coefficient_mu 6.673
_exptl_absorpt_correction_T_max 0.7533
_exptl_absorpt_correction_T_min 0.5581
_exptl_absorpt_correction_type multi-scan
_exptl_absorpt_process_details
'SADABS-2016/2 (Bruker,2016/2) was used for absorption correction. wR2(int) was 0.1369 before and 0.0803 after correction. The Ratio of minimum to maximum transmission is 0.7409. The \l/2 correction factor is Not present.'
_exptl_crystal_colour yellow
_exptl_crystal_colour_primary yellow
_exptl_crystal_density_diffrn 1.428
_exptl_crystal_description plate
_exptl_crystal_F_000 5336
_exptl_crystal_size_max 0.18
_exptl_crystal_size_mid 0.1
_exptl_crystal_size_min 0.04
_refine_diff_density_max 0.954
_refine_diff_density_min -0.754
_refine_diff_density_rms 0.096
_refine_ls_extinction_method none
_refine_ls_goodness_of_fit_ref 1.028
_refine_ls_hydrogen_treatment constr
_refine_ls_matrix_type full
_refine_ls_number_parameters 687
_refine_ls_number_reflns 11534
_refine_ls_number_restraints 2
_refine_ls_restrained_S_all 1.028
_refine_ls_R_factor_all 0.0815
_refine_ls_R_factor_gt 0.0604
_refine_ls_shift/su_max 0.001
_refine_ls_shift/su_mean 0.000
_refine_ls_structure_factor_coef Fsqd
_refine_ls_weighting_details 'w=1/[\s^2^(Fo^2^)+(0.0655P)^2^+84.8903P] where P=(Fo^2^+2Fc^2^)/3'
_refine_ls_weighting_scheme calc
_refine_ls_wR_factor_gt 0.1407
_refine_ls_wR_factor_ref 0.1544
_reflns_Friedel_coverage 0.000
_reflns_number_gt 8998
_reflns_number_total 11534
_reflns_threshold_expression 'I > 2\s(I)'
_cod_data_source_file d4dt02142h2.cif
_cod_data_source_block 2
_cod_depositor_comments 'Adding full bibliography for 7717098--7717101.cif.'
_cod_database_code 7717098
_shelx_shelxl_version_number 2018/3
_shelx_space_group_comment
;
The symmetry employed for this shelxl refinement is uniquely defined
by the following loop, which should always be used as a source of
symmetry information in preference to the above space-group names.
They are only intended as comments.
;
_shelx_estimated_absorpt_t_max 0.776
_shelx_estimated_absorpt_t_min 0.380
_olex2_refinement_description
;
1. Fixed Uiso
 At 1.2 times of:
  All C(H) groups, All C(H,H) groups
 At 1.5 times of:
  All C(H,H,H) groups
2. Rigid bond restraints
 Br2A, Br2B
 with sigma for 1-2 distances of 0.01 and sigma for 1-3 distances of 0.01
3. Uiso/Uaniso restraints and constraints
Br2A \\sim Br2B: within 2A with sigma of 0.04 and sigma for terminal atoms of
0.08
4. Rigid body (RIGU) restrains
 Br2B, Mn2
 with sigma for 1-2 distances of 0.004 and sigma for 1-3 distances of 0.004
5. Others
 Sof(Br2B)=1-FVAR(1)
 Sof(Br2A)=FVAR(1)
6.a Secondary CH2 refined with riding coordinates:
 C56(H56A,H56B), C57(H57A,H57B)
6.b Aromatic/amide H refined with riding coordinates:
 C27(H27), C28(H28), C32(H32), C33(H33), C34(H34), C35(H35), C36(H36),
 C38(H38), C39(H39), C40(H40), C41(H41), C42(H42), C3(H3), C4(H4), C8(H8),
 C9(H9), C10(H10), C11(H11), C12(H12), C14(H14), C15(H15), C16(H16), C17(H17),
 C18(H18), C50(H50), C51(H51), C52(H52), C53(H53), C54(H54)
6.c Idealised Me refined as rotating group:
 C30(H30A,H30B,H30C), C43(H43A,H43B,H43C), C44(H44A,H44B,H44C), C45(H45A,H45B,
 H45C), C6(H6A,H6B,H6C), C19(H19A,H19B,H19C), C20(H20A,H20B,H20C), C21(H21A,
 H21B,H21C), C55(H55A,H55B,H55C), C58(H58A,H58B,H58C)
;
_olex2_submission_special_instructions 'No special instructions were received'

loop_
_space_group_symop_operation_xyz
'x, y, z'
'-x, y, -z+1/2'
'x+1/2, y+1/2, z'
'-x+1/2, y+1/2, -z+1/2'
'-x, -y, -z'
'x, -y, z-1/2'
'-x+1/2, -y+1/2, -z'
'x+1/2, -y+1/2, z-1/2'

loop_
_atom_site_label
_atom_site_type_symbol
_atom_site_fract_x
_atom_site_fract_y
_atom_site_fract_z
_atom_site_U_iso_or_equiv
_atom_site_adp_type
_atom_site_occupancy
_atom_site_site_symmetry_order
_atom_site_calc_flag
_atom_site_refinement_flags_posn
_atom_site_refinement_flags_adp
_atom_site_refinement_flags_occupancy
_atom_site_disorder_assembly
_atom_site_disorder_group
Br2A Br 0.38597(2) 1.03661(4) 0.54475(4) 0.0433(2) Uani 0.894(2) 1 d . U P . .
Br2B Br 0.4203(2) 0.7837(6) 0.7205(6) 0.041(2) Uani 0.106(2) 1 d . U P . .
Mn2 Mn 0.39713(2) 0.89831(6) 0.62736(4) 0.03145(19) Uani 1 1 d . U . . .
P3 P 0.38754(3) 0.98024(9) 0.71723(7) 0.0333(3) Uani 1 1 d . . . . .
P4 P 0.34334(3) 0.89318(8) 0.60824(6) 0.0274(3) Uani 1 1 d . . . . .
Si2 Si 0.44197(4) 1.06466(17) 0.84987(10) 0.0666(6) Uani 1 1 d . . . . .
O4 O 0.39143(10) 0.7819(3) 0.4984(2) 0.0577(11) Uani 1 1 d . . . . .
O5 O 0.46238(9) 0.9472(3) 0.6572(2) 0.0573(11) Uani 1 1 d . . . . .
O6 O 0.41997(16) 0.7365(5) 0.7247(4) 0.070(2) Uani 1 1 d . . . . .
C25 C 0.34847(11) 0.9665(3) 0.6886(3) 0.0278(9) Uani 1 1 d . . . . .
C26 C 0.33011(11) 1.0019(3) 0.7258(2) 0.0289(10) Uani 1 1 d . . . . .
C27 C 0.34456(12) 1.0534(3) 0.7903(3) 0.0348(11) Uani 1 1 d . . . . .
H27 H 0.331707 1.079230 0.813700 0.042 Uiso 1 1 calc R . . . .
C28 C 0.37614(13) 1.0704(4) 0.8236(3) 0.0426(13) Uani 1 1 d . . . . .
H28 H 0.382708 1.105636 0.868167 0.051 Uiso 1 1 calc R . . . .
C29 C 0.39941(12) 1.0412(4) 0.7987(3) 0.0398(12) Uani 1 1 d . . . . .
C30 C 0.29565(11) 0.9844(4) 0.6985(3) 0.0341(11) Uani 1 1 d . . . . .
H30A H 0.286564 0.992580 0.644215 0.051 Uiso 1 1 calc GR . . . .
H30B H 0.286151 1.027819 0.722441 0.051 Uiso 1 1 calc GR . . . .
H30C H 0.291936 0.921534 0.711159 0.051 Uiso 1 1 calc GR . . . .
C31 C 0.31627(11) 0.9472(3) 0.5247(2) 0.0272(9) Uani 1 1 d . . . . .
C32 C 0.30558(12) 1.0366(3) 0.5260(3) 0.0338(11) Uani 1 1 d . . . . .
H32 H 0.311880 1.070142 0.571446 0.041 Uiso 1 1 calc R . . . .
C33 C 0.28555(12) 1.0759(4) 0.4598(3) 0.0399(12) Uani 1 1 d . . . . .
H33 H 0.278294 1.136715 0.460453 0.048 Uiso 1 1 calc R . . . .
C34 C 0.27614(12) 1.0280(4) 0.3937(3) 0.0372(12) Uani 1 1 d . . . . .
H34 H 0.262180 1.055110 0.349113 0.045 Uiso 1 1 calc R . . . .
C35 C 0.28723(12) 0.9397(4) 0.3925(3) 0.0371(12) Uani 1 1 d . . . . .
H35 H 0.281046 0.906835 0.346781 0.044 Uiso 1 1 calc R . . . .
C36 C 0.30718(11) 0.8993(3) 0.4574(3) 0.0329(10) Uani 1 1 d . . . . .
H36 H 0.314686 0.838929 0.456116 0.039 Uiso 1 1 calc R . . . .
C37 C 0.32283(11) 0.7905(3) 0.6193(2) 0.0306(10) Uani 1 1 d . . . . .
C38 C 0.29060(12) 0.7868(3) 0.5897(3) 0.0340(11) Uani 1 1 d . . . . .
H38 H 0.279093 0.836474 0.560595 0.041 Uiso 1 1 calc R . . . .
C39 C 0.27532(12) 0.7110(4) 0.6025(3) 0.0373(11) Uani 1 1 d . . . . .
H39 H 0.253367 0.708644 0.581906 0.045 Uiso 1 1 calc R . . . .
C40 C 0.29202(13) 0.6384(3) 0.6453(3) 0.0372(12) Uani 1 1 d . . . . .
H40 H 0.281579 0.586297 0.654132 0.045 Uiso 1 1 calc R . . . .
C41 C 0.32381(13) 0.6425(4) 0.6748(3) 0.0407(12) Uani 1 1 d . . . . .
H41 H 0.335268 0.593250 0.704587 0.049 Uiso 1 1 calc R . . . .
C42 C 0.33932(12) 0.7178(3) 0.6616(3) 0.0364(11) Uani 1 1 d . . . . .
H42 H 0.361285 0.719390 0.681528 0.044 Uiso 1 1 calc R . . . .
C43 C 0.46337(17) 0.9543(7) 0.8570(4) 0.096(3) Uani 1 1 d . . . . .
H43A H 0.460494 0.932456 0.806767 0.144 Uiso 1 1 calc GR . . . .
H43B H 0.455391 0.908385 0.882357 0.144 Uiso 1 1 calc GR . . . .
H43C H 0.485435 0.964276 0.885491 0.144 Uiso 1 1 calc GR . . . .
C44 C 0.4534(2) 1.1488(8) 0.7931(5) 0.110(4) Uani 1 1 d . . . . .
H44A H 0.447760 1.125220 0.742151 0.165 Uiso 1 1 calc GR . . . .
H44B H 0.475749 1.158795 0.815204 0.165 Uiso 1 1 calc GR . . . .
H44C H 0.442609 1.206983 0.791742 0.165 Uiso 1 1 calc GR . . . .
C45 C 0.44780(16) 1.1053(6) 0.9448(4) 0.074(2) Uani 1 1 d . . . . .
H45A H 0.469902 1.115412 0.972811 0.111 Uiso 1 1 calc GR . . . .
H45B H 0.440026 1.059159 0.970400 0.111 Uiso 1 1 calc GR . . . .
H45C H 0.436566 1.163068 0.941532 0.111 Uiso 1 1 calc GR . . . .
C46 C 0.39330(12) 0.8256(4) 0.5450(3) 0.0374(12) Uani 1 1 d . . . . .
C47 C 0.43772(13) 0.9287(4) 0.6461(3) 0.0413(12) Uani 1 1 d . . . . .
C48 C 0.40975(19) 0.7992(6) 0.6877(5) 0.0474(19) Uani 1 1 d . . . . .
Br1 Br 0.29239(2) 0.52783(3) 0.28835(3) 0.03497(14) Uani 1 1 d . . . . .
Mn1 Mn 0.32935(2) 0.54479(5) 0.42153(4) 0.02897(18) Uani 1 1 d . . . . .
P1 P 0.36387(3) 0.45189(9) 0.39438(7) 0.0325(3) Uani 1 1 d . . . . .
P2 P 0.31990(3) 0.38883(8) 0.43835(6) 0.0279(3) Uani 1 1 d . . . . .
Si1 Si 0.42196(4) 0.52118(13) 0.36051(10) 0.0545(4) Uani 1 1 d . . . . .
O1 O 0.27533(10) 0.6064(3) 0.4551(2) 0.0574(11) Uani 1 1 d . . . . .
O2 O 0.33756(10) 0.7297(3) 0.3666(2) 0.0531(10) Uani 1 1 d . . . . .
O3 O 0.37321(9) 0.5798(3) 0.5748(2) 0.0456(9) Uani 1 1 d . . . . .
C1 C 0.34789(11) 0.3468(3) 0.4009(3) 0.0323(10) Uani 1 1 d . . . . .
C2 C 0.35668(12) 0.2619(3) 0.3806(3) 0.0368(11) Uani 1 1 d . . . . .
C3 C 0.38285(14) 0.2627(4) 0.3603(3) 0.0473(14) Uani 1 1 d . . . . .
H3 H 0.389142 0.205151 0.347544 0.057 Uiso 1 1 calc R . . . .
C4 C 0.40041(12) 0.3385(4) 0.3569(3) 0.0466(14) Uani 1 1 d . . . . .
H4 H 0.418193 0.326710 0.345254 0.056 Uiso 1 1 calc R . . . .
C5 C 0.39467(12) 0.4310(4) 0.3687(3) 0.0407(12) Uani 1 1 d . . . . .
C6 C 0.33931(15) 0.1753(4) 0.3767(3) 0.0473(14) Uani 1 1 d . . . . .
H6A H 0.353813 0.126059 0.401597 0.071 Uiso 1 1 calc GR . . . .
H6B H 0.328082 0.158788 0.324288 0.071 Uiso 1 1 calc GR . . . .
H6C H 0.324577 0.183833 0.401569 0.071 Uiso 1 1 calc GR . . . .
C7 C 0.28272(11) 0.3351(3) 0.3889(3) 0.0296(10) Uani 1 1 d . . . . .
C8 C 0.27514(12) 0.3044(3) 0.3157(3) 0.0329(11) Uani 1 1 d . . . . .
H8 H 0.289569 0.311096 0.291807 0.039 Uiso 1 1 calc R . . . .
C9 C 0.24686(12) 0.2643(3) 0.2779(3) 0.0359(11) Uani 1 1 d . . . . .
H9 H 0.242100 0.242404 0.228535 0.043 Uiso 1 1 calc R . . . .
C10 C 0.22538(12) 0.2557(3) 0.3110(3) 0.0368(11) Uani 1 1 d . . . . .
H10 H 0.205929 0.227814 0.284736 0.044 Uiso 1 1 calc R . . . .
C11 C 0.23240(12) 0.2882(3) 0.3833(3) 0.0354(11) Uani 1 1 d . . . . .
H11 H 0.217529 0.283242 0.406046 0.043 Uiso 1 1 calc R . . . .
C12 C 0.26076(11) 0.3276(3) 0.4221(3) 0.0313(10) Uani 1 1 d . . . . .
H12 H 0.265377 0.349633 0.471449 0.038 Uiso 1 1 calc R . . . .
C13 C 0.33149(11) 0.3478(3) 0.5339(3) 0.0302(10) Uani 1 1 d . . . . .
C14 C 0.34743(12) 0.2656(3) 0.5575(3) 0.0355(11) Uani 1 1 d . . . . .
H14 H 0.352214 0.228475 0.522799 0.043 Uiso 1 1 calc R . . . .
C15 C 0.35635(13) 0.2375(4) 0.6312(3) 0.0388(12) Uani 1 1 d . . . . .
H15 H 0.367337 0.181562 0.646617 0.047 Uiso 1 1 calc R . . . .
C16 C 0.34942(13) 0.2902(4) 0.6820(3) 0.0411(12) Uani 1 1 d . . . . .
H16 H 0.355415 0.270289 0.732287 0.049 Uiso 1 1 calc R . . . .
C17 C 0.33385(13) 0.3713(4) 0.6600(3) 0.0405(12) Uani 1 1 d . . . . .
H17 H 0.329101 0.407522 0.695287 0.049 Uiso 1 1 calc R . . . .
C18 C 0.32489(12) 0.4014(3) 0.5863(3) 0.0339(11) Uani 1 1 d . . . . .
H18 H 0.314320 0.458172 0.571734 0.041 Uiso 1 1 calc R . . . .
C19 C 0.41045(19) 0.6360(5) 0.3837(5) 0.079(2) Uani 1 1 d . . . . .
H19A H 0.423000 0.683479 0.372523 0.119 Uiso 1 1 calc GR . . . .
H19B H 0.413754 0.638133 0.436933 0.119 Uiso 1 1 calc GR . . . .
H19C H 0.388552 0.646787 0.353958 0.119 Uiso 1 1 calc GR . . . .
C20 C 0.46060(18) 0.4910(8) 0.4293(7) 0.121(4) Uani 1 1 d . . . . .
H20A H 0.475181 0.540634 0.432024 0.182 Uiso 1 1 calc GR . . . .
H20B H 0.467767 0.434112 0.413810 0.182 Uiso 1 1 calc GR . . . .
H20C H 0.459334 0.482175 0.478449 0.182 Uiso 1 1 calc GR . . . .
C21 C 0.4200(3) 0.5211(6) 0.2633(5) 0.094(3) Uani 1 1 d . . . . .
H21A H 0.434400 0.566840 0.257749 0.142 Uiso 1 1 calc GR . . . .
H21B H 0.398907 0.536144 0.229690 0.142 Uiso 1 1 calc GR . . . .
H21C H 0.425600 0.460152 0.250862 0.142 Uiso 1 1 calc GR . . . .
C22 C 0.29587(13) 0.5848(4) 0.4424(3) 0.0382(12) Uani 1 1 d . . . . .
C23 C 0.33564(13) 0.6592(4) 0.3891(3) 0.0393(12) Uani 1 1 d . . . . .
C24 C 0.35592(13) 0.5645(4) 0.5153(3) 0.0373(12) Uani 1 1 d . . . . .
C49 C 0.4551(2) 0.7370(7) 0.0682(6) 0.090(3) Uani 1 1 d . . . . .
C50 C 0.4280(2) 0.7098(7) 0.0681(5) 0.091(3) Uani 1 1 d . . . . .
H50 H 0.411032 0.751026 0.049863 0.109 Uiso 1 1 calc R . . . .
C51 C 0.4231(2) 0.6263(7) 0.0925(5) 0.094(3) Uani 1 1 d . . . . .
H51 H 0.403055 0.610229 0.090731 0.113 Uiso 1 1 calc R . . . .
C52 C 0.4468(3) 0.5655(10) 0.1195(9) 0.152(6) Uani 1 1 d . . . . .
H52 H 0.442948 0.504759 0.131679 0.182 Uiso 1 1 calc R . . . .
C53 C 0.4756(4) 0.5915(11) 0.1290(13) 0.224(10) Uani 1 1 d . . . . .
H53 H 0.492712 0.552891 0.154818 0.269 Uiso 1 1 calc R . . . .
C54 C 0.4804(3) 0.6784(9) 0.0997(9) 0.150(5) Uani 1 1 d . . . . .
H54 H 0.500337 0.695731 0.101735 0.180 Uiso 1 1 calc R . . . .
C55 C 0.4593(2) 0.8276(8) 0.0369(7) 0.128(4) Uani 1 1 d . . . . .
H55A H 0.439331 0.849240 0.001450 0.192 Uiso 1 1 calc GR . . . .
H55B H 0.473802 0.820729 0.011158 0.192 Uiso 1 1 calc GR . . . .
H55C H 0.467548 0.872168 0.077531 0.192 Uiso 1 1 calc GR . . . .
C56 C 0.5050(6) 0.6916(15) 0.8489(9) 0.258(13) Uani 1 1 d . . . . .
H56A H 0.495152 0.631611 0.849792 0.310 Uiso 1 1 calc R . . . .
H56B H 0.488050 0.736971 0.838629 0.310 Uiso 1 1 calc R . . . .
C57 C 0.5084(3) 0.6886(16) 0.7882(7) 0.217(10) Uani 1 1 d . . . . .
H57A H 0.521136 0.632611 0.794188 0.261 Uiso 1 1 calc R . . . .
H57B H 0.522933 0.739984 0.793333 0.261 Uiso 1 1 calc R . . . .
C58 C 0.5205(4) 0.7053(12) 0.9177(9) 0.196(8) Uani 1 1 d . . . . .
H58A H 0.529126 0.767484 0.924669 0.294 Uiso 1 1 calc GR . . . .
H58B H 0.537390 0.660506 0.935447 0.294 Uiso 1 1 calc GR . . . .
H58C H 0.507028 0.698330 0.946140 0.294 Uiso 1 1 calc GR . . . .

loop_
_atom_site_aniso_label
_atom_site_aniso_U_11
_atom_site_aniso_U_22
_atom_site_aniso_U_33
_atom_site_aniso_U_23
_atom_site_aniso_U_13
_atom_site_aniso_U_12
Br2A 0.0406(4) 0.0405(4) 0.0539(4) 0.0075(3) 0.0234(3) 0.0008(3)
Br2B 0.027(4) 0.045(5) 0.051(5) 0.031(4) 0.017(3) 0.019(4)
Mn2 0.0309(4) 0.0386(4) 0.0291(4) 0.0005(3) 0.0161(3) 0.0034(3)
P3 0.0309(6) 0.0417(7) 0.0299(6) -0.0043(5) 0.0143(5) 0.0015(6)
P4 0.0322(6) 0.0269(6) 0.0270(6) 0.0004(5) 0.0155(5) 0.0014(5)
Si2 0.0359(9) 0.1124(17) 0.0504(10) -0.0273(11) 0.0149(8) -0.0117(10)
O4 0.059(3) 0.068(3) 0.054(2) -0.014(2) 0.030(2) -0.010(2)
O5 0.038(2) 0.079(3) 0.061(3) -0.003(2) 0.025(2) -0.007(2)
O6 0.062(4) 0.090(5) 0.066(4) 0.041(4) 0.034(3) 0.028(4)
C25 0.031(2) 0.025(2) 0.031(2) -0.0005(19) 0.0148(19) 0.0019(19)
C26 0.039(3) 0.025(2) 0.027(2) 0.0036(18) 0.017(2) 0.003(2)
C27 0.038(3) 0.038(3) 0.034(3) -0.002(2) 0.020(2) 0.002(2)
C28 0.045(3) 0.050(3) 0.035(3) -0.012(2) 0.017(2) -0.002(3)
C29 0.038(3) 0.049(3) 0.032(3) -0.009(2) 0.012(2) -0.001(2)
C30 0.038(3) 0.038(3) 0.032(2) -0.001(2) 0.019(2) -0.002(2)
C31 0.031(2) 0.028(2) 0.026(2) 0.0032(18) 0.0138(19) -0.0002(19)
C32 0.038(3) 0.029(3) 0.035(3) 0.003(2) 0.013(2) 0.000(2)
C33 0.044(3) 0.034(3) 0.043(3) 0.011(2) 0.018(2) 0.005(2)
C34 0.037(3) 0.047(3) 0.025(2) 0.008(2) 0.008(2) -0.007(2)
C35 0.040(3) 0.043(3) 0.032(3) -0.002(2) 0.018(2) -0.011(2)
C36 0.035(3) 0.034(3) 0.034(2) -0.001(2) 0.018(2) -0.001(2)
C37 0.041(3) 0.032(2) 0.023(2) -0.0011(19) 0.017(2) 0.002(2)
C38 0.040(3) 0.031(3) 0.034(3) 0.007(2) 0.017(2) 0.005(2)
C39 0.038(3) 0.044(3) 0.035(3) 0.003(2) 0.019(2) -0.003(2)
C40 0.054(3) 0.030(3) 0.031(2) 0.001(2) 0.020(2) -0.005(2)
C41 0.050(3) 0.031(3) 0.036(3) 0.010(2) 0.010(2) 0.002(2)
C42 0.039(3) 0.031(3) 0.037(3) 0.003(2) 0.012(2) 0.000(2)
C43 0.047(4) 0.161(9) 0.069(5) -0.034(5) 0.010(4) 0.029(5)
C44 0.086(6) 0.154(10) 0.098(7) -0.021(7) 0.044(5) -0.055(7)
C45 0.052(4) 0.107(6) 0.052(4) -0.035(4) 0.008(3) -0.010(4)
C46 0.038(3) 0.033(3) 0.053(3) 0.009(2) 0.029(3) 0.005(2)
C47 0.041(3) 0.052(3) 0.037(3) -0.001(2) 0.021(2) 0.003(3)
C48 0.040(4) 0.054(5) 0.057(5) 0.017(4) 0.029(4) 0.015(4)
Br1 0.0448(3) 0.0305(3) 0.0289(2) 0.0011(2) 0.0129(2) 0.0003(2)
Mn1 0.0349(4) 0.0263(4) 0.0281(4) -0.0026(3) 0.0144(3) -0.0016(3)
P1 0.0341(6) 0.0392(7) 0.0282(6) -0.0030(5) 0.0163(5) -0.0008(5)
P2 0.0368(6) 0.0245(6) 0.0261(6) -0.0021(5) 0.0159(5) -0.0004(5)
Si1 0.0433(9) 0.0664(11) 0.0631(10) -0.0089(9) 0.0308(8) -0.0080(8)
O1 0.052(2) 0.067(3) 0.056(3) -0.014(2) 0.024(2) 0.018(2)
O2 0.069(3) 0.039(2) 0.045(2) 0.0052(18) 0.014(2) -0.006(2)
O3 0.051(2) 0.051(2) 0.034(2) -0.0066(17) 0.0139(18) -0.0067(19)
C1 0.036(3) 0.034(3) 0.028(2) -0.001(2) 0.013(2) 0.006(2)
C2 0.050(3) 0.033(3) 0.025(2) -0.004(2) 0.012(2) 0.010(2)
C3 0.053(3) 0.051(3) 0.038(3) -0.013(3) 0.017(3) 0.013(3)
C4 0.033(3) 0.067(4) 0.035(3) -0.019(3) 0.008(2) 0.010(3)
C5 0.036(3) 0.055(3) 0.032(3) -0.008(2) 0.014(2) 0.001(3)
C6 0.073(4) 0.033(3) 0.036(3) -0.001(2) 0.020(3) 0.007(3)
C7 0.039(3) 0.020(2) 0.031(2) -0.0024(18) 0.014(2) 0.000(2)
C8 0.044(3) 0.028(2) 0.031(2) 0.000(2) 0.020(2) 0.000(2)
C9 0.050(3) 0.031(3) 0.027(2) -0.003(2) 0.014(2) -0.003(2)
C10 0.044(3) 0.028(3) 0.035(3) 0.000(2) 0.011(2) -0.005(2)
C11 0.040(3) 0.029(2) 0.041(3) 0.002(2) 0.020(2) 0.001(2)
C12 0.040(3) 0.027(2) 0.028(2) 0.0005(19) 0.015(2) 0.002(2)
C13 0.037(3) 0.028(2) 0.029(2) -0.0025(19) 0.015(2) -0.005(2)
C14 0.043(3) 0.034(3) 0.028(2) -0.005(2) 0.012(2) 0.006(2)
C15 0.049(3) 0.034(3) 0.030(2) 0.004(2) 0.010(2) 0.000(2)
C16 0.053(3) 0.042(3) 0.028(2) 0.005(2) 0.016(2) -0.008(3)
C17 0.058(3) 0.038(3) 0.031(3) -0.006(2) 0.023(2) -0.006(3)
C18 0.047(3) 0.028(2) 0.032(2) -0.002(2) 0.021(2) -0.001(2)
C19 0.085(6) 0.066(5) 0.107(6) -0.012(4) 0.059(5) -0.018(4)
C20 0.039(4) 0.129(9) 0.166(11) 0.006(8) 0.003(5) 0.000(5)
C21 0.161(9) 0.066(5) 0.098(6) -0.005(4) 0.096(7) -0.016(5)
C22 0.050(3) 0.037(3) 0.026(2) -0.007(2) 0.013(2) -0.001(2)
C23 0.047(3) 0.035(3) 0.036(3) -0.006(2) 0.015(2) -0.006(2)
C24 0.047(3) 0.032(3) 0.042(3) -0.002(2) 0.026(3) -0.006(2)
C49 0.068(5) 0.090(6) 0.111(7) -0.013(5) 0.034(5) -0.011(5)
C50 0.068(5) 0.115(8) 0.088(6) 0.022(6) 0.026(5) 0.001(5)
C51 0.091(6) 0.114(8) 0.084(6) 0.026(6) 0.040(5) 0.007(6)
C52 0.158(12) 0.145(11) 0.212(15) 0.048(11) 0.139(12) 0.043(10)
C53 0.155(14) 0.136(13) 0.45(3) 0.096(17) 0.192(19) 0.051(11)
C54 0.092(8) 0.109(9) 0.268(18) 0.000(11) 0.089(10) 0.012(7)
C55 0.080(7) 0.104(8) 0.204(13) 0.005(8) 0.057(8) -0.012(6)
C56 0.43(4) 0.22(2) 0.098(11) 0.026(13) 0.073(17) -0.11(2)
C57 0.113(11) 0.45(3) 0.122(10) -0.057(14) 0.077(10) -0.052(14)
C58 0.200(17) 0.209(18) 0.173(15) -0.101(14) 0.061(13) -0.085(14)

loop_
_atom_type_symbol
_atom_type_description
_atom_type_scat_dispersion_real
_atom_type_scat_dispersion_imag
_atom_type_scat_source
C C 0.0181 0.0091 'International Tables Vol C Tables 4.2.6.8 and 6.1.1.4'
H H 0.0000 0.0000 'International Tables Vol C Tables 4.2.6.8 and 6.1.1.4'
Br Br -0.6763 1.2805 'International Tables Vol C Tables 4.2.6.8 and 6.1.1.4'
Mn Mn -0.5299 2.8052 'International Tables Vol C Tables 4.2.6.8 and 6.1.1.4'
O O 0.0492 0.0322 'International Tables Vol C Tables 4.2.6.8 and 6.1.1.4'
P P 0.2955 0.4335 'International Tables Vol C Tables 4.2.6.8 and 6.1.1.4'
Si Si 0.2541 0.3302 'International Tables Vol C Tables 4.2.6.8 and 6.1.1.4'

loop_
_geom_angle_atom_site_label_1
_geom_angle_atom_site_label_2
_geom_angle_atom_site_label_3
_geom_angle
_geom_angle_site_symmetry_1
_geom_angle_site_symmetry_3
_geom_angle_publ_flag
O6 Br2B Mn2 139.0(15) . . ?
C48 Br2B Mn2 26.1(11) . . ?
C48 Br2B O6 113(2) . . ?
Br2B Mn2 Br2A 165.5(2) . . ?
P3 Mn2 Br2A 90.54(5) . . ?
P3 Mn2 Br2B 87.5(2) . . ?
P3 Mn2 P4 69.21(5) . . ?
P4 Mn2 Br2A 88.20(4) . . ?
P4 Mn2 Br2B 104.43(19) . . ?
C46 Mn2 Br2A 89.04(16) . . ?
C46 Mn2 Br2B 96.7(3) . . ?
C46 Mn2 P3 164.20(16) . . ?
C46 Mn2 P4 94.98(16) . . ?
C47 Mn2 Br2A 83.54(18) . . ?
C47 Mn2 Br2B 82.8(3) . . ?
C47 Mn2 P3 101.57(17) . . ?
C47 Mn2 P4 167.62(19) . . ?
C47 Mn2 C46 94.1(2) . . ?
C48 Mn2 Br2A 173.4(2) . . ?
C48 Mn2 Br2B 9.5(4) . . ?
C48 Mn2 P3 92.2(3) . . ?
C48 Mn2 P4 98.4(2) . . ?
C48 Mn2 C46 90.0(3) . . ?
C48 Mn2 C47 90.0(3) . . ?
Mn2 P3 P4 57.40(4) . . ?
C25 P3 Mn2 100.24(16) . . ?
C25 P3 P4 42.86(15) . . ?
C25 P3 C29 107.6(2) . . ?
C29 P3 Mn2 152.03(19) . . ?
C29 P3 P4 150.19(19) . . ?
Mn2 P4 P3 53.39(4) . . ?
C25 P4 Mn2 92.91(15) . . ?
C25 P4 P3 39.53(15) . . ?
C25 P4 C37 106.8(2) . . ?
C31 P4 Mn2 117.75(15) . . ?
C31 P4 P3 125.05(16) . . ?
C31 P4 C25 109.2(2) . . ?
C31 P4 C37 103.7(2) . . ?
C37 P4 Mn2 124.72(16) . . ?
C37 P4 P3 125.65(15) . . ?
C43 Si2 C29 108.1(3) . . ?
C44 Si2 C29 106.6(4) . . ?
C44 Si2 C43 110.6(5) . . ?
C45 Si2 C29 108.5(3) . . ?
C45 Si2 C43 109.0(4) . . ?
C45 Si2 C44 113.9(4) . . ?
Br2B O6 C48 32.9(11) . . ?
P3 C25 P4 97.6(2) . . ?
C26 C25 P3 124.8(4) . . ?
C26 C25 P4 137.5(4) . . ?
C25 C26 C30 121.9(4) . . ?
C27 C26 C25 118.1(4) . . ?
C27 C26 C30 120.0(4) . . ?
C28 C27 C26 125.8(5) . . ?
C27 C28 C29 127.4(5) . . ?
P3 C29 Si2 119.6(3) . . ?
C28 C29 P3 116.4(4) . . ?
C28 C29 Si2 124.0(4) . . ?
C32 C31 P4 121.5(4) . . ?
C36 C31 P4 118.7(4) . . ?
C36 C31 C32 119.8(4) . . ?
C33 C32 C31 119.2(5) . . ?
C34 C33 C32 121.0(5) . . ?
C33 C34 C35 119.5(5) . . ?
C36 C35 C34 120.6(5) . . ?
C35 C36 C31 119.9(5) . . ?
C38 C37 P4 120.9(4) . . ?
C42 C37 P4 119.7(4) . . ?
C42 C37 C38 119.3(5) . . ?
C39 C38 C37 120.3(5) . . ?
C38 C39 C40 120.1(5) . . ?
C41 C40 C39 119.5(5) . . ?
C40 C41 C42 120.8(5) . . ?
C37 C42 C41 120.0(5) . . ?
O4 C46 Mn2 178.3(6) . . ?
O5 C47 Mn2 179.6(5) . . ?
Br2B C48 Mn2 144.4(15) . . ?
Br2B C48 O6 33.6(12) . . ?
O6 C48 Mn2 174.3(7) . . ?
P1 Mn1 Br1 88.93(4) . . ?
P1 Mn1 P2 69.34(5) . . ?
P2 Mn1 Br1 87.35(4) . . ?
C22 Mn1 Br1 86.56(15) . . ?
C22 Mn1 P1 162.32(17) . . ?
C22 Mn1 P2 93.37(17) . . ?
C23 Mn1 Br1 82.95(16) . . ?
C23 Mn1 P1 104.04(17) . . ?
C23 Mn1 P2 168.42(16) . . ?
C23 Mn1 C22 92.4(2) . . ?
C24 Mn1 Br1 176.37(17) . . ?
C24 Mn1 P1 92.54(17) . . ?
C24 Mn1 P2 96.27(17) . . ?
C24 Mn1 C22 93.0(2) . . ?
C24 Mn1 C23 93.5(2) . . ?
Mn1 P1 P2 56.30(4) . . ?
C1 P1 Mn1 98.52(16) . . ?
C1 P1 P2 42.72(16) . . ?
C5 P1 Mn1 154.3(2) . . ?
C5 P1 P2 149.4(2) . . ?
C5 P1 C1 107.1(3) . . ?
Mn1 P2 P1 54.36(4) . . ?
C1 P2 Mn1 94.12(17) . . ?
C1 P2 P1 40.22(16) . . ?
C1 P2 C7 109.4(2) . . ?
C1 P2 C13 107.8(2) . . ?
C7 P2 Mn1 122.22(16) . . ?
C7 P2 P1 132.83(15) . . ?
C7 P2 C13 104.9(2) . . ?
C13 P2 Mn1 117.07(16) . . ?
C13 P2 P1 117.59(16) . . ?
C19 Si1 C5 110.2(3) . . ?
C20 Si1 C5 106.4(4) . . ?
C20 Si1 C19 109.4(5) . . ?
C21 Si1 C5 107.8(3) . . ?
C21 Si1 C19 109.6(4) . . ?
C21 Si1 C20 113.4(5) . . ?
P1 C1 P2 97.1(2) . . ?
C2 C1 P1 125.7(4) . . ?
C2 C1 P2 137.3(4) . . ?
C1 C2 C3 116.2(5) . . ?
C1 C2 C6 123.6(5) . . ?
C3 C2 C6 120.1(5) . . ?
C4 C3 C2 127.1(5) . . ?
C3 C4 C5 127.0(5) . . ?
P1 C5 Si1 124.6(3) . . ?
C4 C5 P1 116.6(4) . . ?
C4 C5 Si1 118.7(4) . . ?
C8 C7 P2 120.3(4) . . ?
C8 C7 C12 119.0(4) . . ?
C12 C7 P2 120.7(3) . . ?
C9 C8 C7 120.3(4) . . ?
C8 C9 C10 120.7(4) . . ?
C9 C10 C11 119.5(5) . . ?
C12 C11 C10 120.5(5) . . ?
C11 C12 C7 120.0(4) . . ?
C14 C13 P2 122.4(4) . . ?
C14 C13 C18 118.5(4) . . ?
C18 C13 P2 119.1(4) . . ?
C15 C14 C13 120.7(5) . . ?
C16 C15 C14 120.4(5) . . ?
C17 C16 C15 119.9(5) . . ?
C16 C17 C18 120.7(5) . . ?
C17 C18 C13 119.8(5) . . ?
O1 C22 Mn1 177.9(5) . . ?
O2 C23 Mn1 175.7(5) . . ?
O3 C24 Mn1 177.8(5) . . ?
C50 C49 C54 117.9(10) . . ?
C50 C49 C55 122.2(9) . . ?
C54 C49 C55 119.9(9) . . ?
C49 C50 C51 123.6(10) . . ?
C50 C51 C52 120.0(10) . . ?
C53 C52 C51 119.9(14) . . ?
C52 C53 C54 119.1(14) . . ?
C49 C54 C53 118.8(11) . . ?
C57 C56 C58 140(2) . . ?
C56 C57 C57 142(2) . 2_656 ?

loop_
_geom_bond_atom_site_label_1
_geom_bond_atom_site_label_2
_geom_bond_distance
_geom_bond_site_symmetry_2
_geom_bond_publ_flag
Br2A Mn2 2.5009(10) . ?
Br2B Mn2 2.396(9) . ?
Br2B O6 0.694(9) . ?
Br2B C48 0.681(9) . ?
Mn2 P3 2.2805(14) . ?
Mn2 P4 2.3934(14) . ?
Mn2 C46 1.861(6) . ?
Mn2 C47 1.842(6) . ?
Mn2 C48 1.809(9) . ?
P3 P4 2.6561(17) . ?
P3 C25 1.706(5) . ?
P3 C29 1.708(5) . ?
P4 C25 1.823(5) . ?
P4 C31 1.817(5) . ?
P4 C37 1.829(5) . ?
Si2 C29 1.889(6) . ?
Si2 C43 1.869(9) . ?
Si2 C44 1.848(10) . ?
Si2 C45 1.846(6) . ?
O4 C46 1.079(6) . ?
O5 C47 1.121(6) . ?
O6 C48 1.149(10) . ?
C25 C26 1.403(6) . ?
C26 C27 1.395(7) . ?
C26 C30 1.513(7) . ?
C27 C28 1.391(7) . ?
C28 C29 1.404(7) . ?
C31 C32 1.397(7) . ?
C31 C36 1.394(6) . ?
C32 C33 1.394(7) . ?
C33 C34 1.376(7) . ?
C34 C35 1.389(8) . ?
C35 C36 1.384(7) . ?
C37 C38 1.395(7) . ?
C37 C42 1.383(7) . ?
C38 C39 1.385(7) . ?
C39 C40 1.389(7) . ?
C40 C41 1.376(8) . ?
C41 C42 1.389(7) . ?
Br1 Mn1 2.5183(9) . ?
Mn1 P1 2.3050(14) . ?
Mn1 P2 2.3597(14) . ?
Mn1 C22 1.844(6) . ?
Mn1 C23 1.842(6) . ?
Mn1 C24 1.796(6) . ?
P1 P2 2.6538(17) . ?
P1 C1 1.727(5) . ?
P1 C5 1.708(5) . ?
P2 C1 1.814(5) . ?
P2 C7 1.815(5) . ?
P2 C13 1.819(5) . ?
Si1 C5 1.875(6) . ?
Si1 C19 1.861(8) . ?
Si1 C20 1.850(9) . ?
Si1 C21 1.842(8) . ?
O1 C22 1.116(6) . ?
O2 C23 1.131(6) . ?
O3 C24 1.152(6) . ?
C1 C2 1.404(7) . ?
C2 C3 1.412(8) . ?
C2 C6 1.486(8) . ?
C3 C4 1.391(9) . ?
C4 C5 1.409(8) . ?
C7 C8 1.396(6) . ?
C7 C12 1.398(7) . ?
C8 C9 1.376(7) . ?
C9 C10 1.377(7) . ?
C10 C11 1.391(7) . ?
C11 C12 1.379(7) . ?
C13 C14 1.393(7) . ?
C13 C18 1.398(6) . ?
C14 C15 1.385(7) . ?
C15 C16 1.373(7) . ?
C16 C17 1.370(8) . ?
C17 C18 1.395(7) . ?
C49 C50 1.322(11) . ?
C49 C54 1.398(14) . ?
C49 C55 1.494(14) . ?
C50 C51 1.353(13) . ?
C51 C52 1.360(15) . ?
C52 C53 1.340(18) . ?
C53 C54 1.437(18) . ?
C56 C57 1.239(18) . ?
C56 C58 1.270(18) . ?
C57 C57 1.39(3) 2_656 ?
